data_1562544
loop_
_publ_author_name
'Nyamboki, Divinah K.'
'Bedane, Kibrom G.'
'Hassan, Khadija'
'Brieger, Lukas'
'Strohmann, Carsten'
'Spiteller, Michael'
'Matasyoh, Josphat C.'

_publ_section_title
;
 Cytotoxic Compounds from the Stem Bark of Two subsp. of <i>Bersama
 abyssinica</i>.
;
_journal_issue 5
_journal_name_full 'Journal of natural products'
_journal_page_first 1453
_journal_page_last 1458
_journal_paper_doi 10.1021/acs.jnatprod.0c01141
_journal_volume 84
_journal_year 2021
_chemical_absolute_configuration ad
_chemical_formula_moiety 'C26 H34 O7'
_chemical_formula_sum 'C26 H34 O7'
_chemical_formula_weight 458.53
_space_group_crystal_system orthorhombic
_space_group_IT_number 19
_space_group_name_Hall 'P 2ac 2ab'
_space_group_name_H-M_alt 'P 21 21 21'
_atom_sites_solution_hydrogens mixed
_atom_sites_solution_primary dual
_audit_creation_date 2019-10-29
_audit_creation_method
;
Olex2 1.2
(compiled 2018.05.29 svn.r3508 for OlexSys, GUI svn.r5506)
;
_cell_angle_alpha 90
_cell_angle_beta 90
_cell_angle_gamma 90
_cell_formula_units_Z 4
_cell_length_a 10.3562(6)
_cell_length_b 10.6612(6)
_cell_length_c 19.9903(11)
_cell_measurement_reflns_used 9835
_cell_measurement_temperature 100
_cell_measurement_theta_max 79.35
_cell_measurement_theta_min 4.15
_cell_volume 2207.1(2)
_computing_cell_refinement 'SAINT V8.38A (?, 2016)'
_computing_data_reduction 'SAINT V8.38A (?, 2016)'
_computing_molecular_graphics 'Olex2 (Dolomanov et al., 2009)'
_computing_publication_material 'Olex2 (Dolomanov et al., 2009)'
_computing_structure_refinement 'XL (Sheldrick, 2008)'
_computing_structure_solution 'XT (Sheldrick, 2015)'
_diffrn_ambient_temperature 100.0
_diffrn_detector 'Bruker D8 VENTURE area detector'
_diffrn_detector_area_resol_mean 10.4167
_diffrn_detector_type 'CPAD PHOTON II area detector'
_diffrn_measured_fraction_theta_full 0.999
_diffrn_measured_fraction_theta_max 0.998
_diffrn_measurement_device 'four-circle diffractometer'
_diffrn_measurement_device_type 'Bruker D8 Venture'
_diffrn_measurement_method '\w and \f scans'
_diffrn_radiation_monochromator 'HELIOS mirror optics'
_diffrn_radiation_probe x-ray
_diffrn_radiation_type CuK\a
_diffrn_radiation_wavelength 1.54178
_diffrn_reflns_av_R_equivalents 0.0266
_diffrn_reflns_av_unetI/netI 0.0116
_diffrn_reflns_Laue_measured_fraction_full 0.999
_diffrn_reflns_Laue_measured_fraction_max 0.998
_diffrn_reflns_limit_h_max 13
_diffrn_reflns_limit_h_min -13
_diffrn_reflns_limit_k_max 13
_diffrn_reflns_limit_k_min -13
_diffrn_reflns_limit_l_max 22
_diffrn_reflns_limit_l_min -25
_diffrn_reflns_number 46009
_diffrn_reflns_point_group_measured_fraction_full 0.999
_diffrn_reflns_point_group_measured_fraction_max 0.994
_diffrn_reflns_theta_full 67.679
_diffrn_reflns_theta_max 77.428
_diffrn_reflns_theta_min 4.423
_diffrn_source 'microfocus sealed X-ray tube'
_diffrn_source_type 'Incoatec I\ms'
_diffrn_standards_number 0
_exptl_absorpt_coefficient_mu 0.813
_exptl_absorpt_correction_T_max 0.5885
_exptl_absorpt_correction_T_min 0.3764
_exptl_absorpt_correction_type multi-scan
_exptl_absorpt_process_details
'SADABS-2016/2 (Bruker,2016/2) was used for absorption correction. wR2(int) was 0.1588 before and 0.0453 after correction. The Ratio of minimum to maximum transmission is 0.6396. The \l/2 correction factor is Not present.'
_exptl_crystal_colour colourless
_exptl_crystal_colour_primary colourless
_exptl_crystal_density_diffrn 1.380
_exptl_crystal_description prism
_exptl_crystal_F_000 984
_exptl_crystal_size_max 2.105
_exptl_crystal_size_mid 0.568
_exptl_crystal_size_min 0.28
_refine_diff_density_max 0.207
_refine_diff_density_min -0.241
_refine_diff_density_rms 0.045
_refine_ls_abs_structure_details
;
 Flack x determined using 1994 quotients [(I+)-(I-)]/[(I+)+(I-)]
 (Parsons, Flack and Wagner, Acta Cryst. B69 (2013) 249-259).
;
_refine_ls_abs_structure_Flack 0.02(2)
_refine_ls_extinction_method none
_refine_ls_goodness_of_fit_ref 1.067
_refine_ls_hydrogen_treatment mixed
_refine_ls_matrix_type full
_refine_ls_number_parameters 313
_refine_ls_number_reflns 4662
_refine_ls_number_restraints 0
_refine_ls_restrained_S_all 1.067
_refine_ls_R_factor_all 0.0288
_refine_ls_R_factor_gt 0.0288
_refine_ls_shift/su_max 0.001
_refine_ls_shift/su_mean 0.000
_refine_ls_structure_factor_coef Fsqd
_refine_ls_weighting_details 'w=1/[\s^2^(Fo^2^)+(0.0500P)^2^+0.4311P] where P=(Fo^2^+2Fc^2^)/3'
_refine_ls_weighting_scheme calc
_refine_ls_wR_factor_gt 0.0787
_refine_ls_wR_factor_ref 0.0787
_reflns_Friedel_coverage 0.751
_reflns_Friedel_fraction_full 1.000
_reflns_Friedel_fraction_max 0.988
_reflns_number_gt 4661
_reflns_number_total 4662
_reflns_threshold_expression 'I > 2\s(I)'
_cod_data_source_file np0c01141_si_002.cif
_cod_data_source_block b1650_0m
_cod_depositor_comments 'Adding full bibliography for 1562544--1562546.cif.'
_cod_database_code 1562544
_shelx_shelxl_version_number 2018/3
_shelx_space_group_comment
;
The symmetry employed for this shelxl refinement is uniquely defined
by the following loop, which should always be used as a source of
symmetry information in preference to the above space-group names.
They are only intended as comments.
;
_shelx_estimated_absorpt_t_max 0.804
_shelx_estimated_absorpt_t_min 0.279
_olex2_refinement_description
;
1. Fixed Uiso
 At 1.2 times of:
  All C(H) groups, All C(H,H) groups
 At 1.5 times of:
  All C(H,H,H) groups
2.a Ternary CH refined with riding coordinates:
 C12(H12), C13(H13), C21(H21), C6(H6), C23(H23)
2.b Secondary CH2 refined with riding coordinates:
 C16(H16A,H16B), C17(H17A,H17B), C14(H14A,H14B), C15(H15A,H15B), C24(H24A,
 H24B), C8(H8A,H8B), C22(H22A,H22B)
2.c Aromatic/amide H refined with riding coordinates:
 C5(H5), C2(H2), C3(H3A)
2.d Idealised Me refined as rotating group:
 C20(H20A,H20B,H20C), C11(H11A,H11B,H11C), C26(H26A,H26B,H26C)
;
_olex2_submission_special_instructions 'No special instructions were received'

loop_
_space_group_symop_operation_xyz
'x, y, z'
'-x+1/2, -y, z+1/2'
'-x, y+1/2, -z+1/2'
'x+1/2, -y+1/2, -z'

loop_
_atom_site_label
_atom_site_type_symbol
_atom_site_fract_x
_atom_site_fract_y
_atom_site_fract_z
_atom_site_U_iso_or_equiv
_atom_site_adp_type
_atom_site_occupancy
_atom_site_site_symmetry_order
_atom_site_calc_flag
_atom_site_refinement_flags_posn
_atom_site_refinement_flags_adp
_atom_site_refinement_flags_occupancy
_atom_site_disorder_assembly
_atom_site_disorder_group
O7 O -0.06881(11) 0.57983(10) 0.50038(5) 0.0182(2) Uani 1 1 d . . . . .
O4 O 0.41870(12) 0.74051(10) 0.68387(6) 0.0203(2) Uani 1 1 d . . . . .
O3 O 0.49055(12) 0.64288(11) 0.80531(6) 0.0207(2) Uani 1 1 d . . . . .
O5 O -0.16058(11) 0.38451(11) 0.52231(6) 0.0214(3) Uani 1 1 d . . . . .
O6 O 0.00485(11) 0.40136(11) 0.44507(5) 0.0189(2) Uani 1 1 d . . . . .
O2 O 0.91561(12) 0.50503(13) 0.77240(6) 0.0268(3) Uani 1 1 d . . . . .
O1 O 1.05632(13) 0.65276(17) 0.80090(7) 0.0397(4) Uani 1 1 d . . . . .
C16 C 0.16403(16) 0.69397(15) 0.63195(8) 0.0189(3) Uani 1 1 d . . . . .
H16A H 0.129418 0.650915 0.671997 0.023 Uiso 1 1 calc R . . . .
H16B H 0.187286 0.780571 0.645152 0.023 Uiso 1 1 calc R . . . .
C12 C 0.28650(15) 0.62531(14) 0.60848(8) 0.0158(3) Uani 1 1 d . . . . .
H12 H 0.327476 0.678394 0.573125 0.019 Uiso 1 1 calc R . . . .
C20 C 0.20084(17) 0.58302(16) 0.46089(8) 0.0206(3) Uani 1 1 d . . . . .
H20A H 0.244550 0.658963 0.476699 0.031 Uiso 1 1 calc GR . . . .
H20B H 0.127988 0.606480 0.432214 0.031 Uiso 1 1 calc GR . . . .
H20C H 0.261760 0.531561 0.435314 0.031 Uiso 1 1 calc GR . . . .
C4 C 0.70117(15) 0.55124(15) 0.73539(8) 0.0175(3) Uani 1 1 d . . . . .
C25 C -0.10485(15) 0.46267(15) 0.47350(8) 0.0191(3) Uani 1 1 d . . . . .
C5 C 0.79566(16) 0.47014(17) 0.75090(8) 0.0215(3) Uani 1 1 d . . . . .
H5 H 0.778036 0.383050 0.746667 0.026 Uiso 1 1 calc R . . . .
C17 C 0.05819(16) 0.69946(15) 0.57826(8) 0.0196(3) Uani 1 1 d . . . . .
H17A H -0.020991 0.736967 0.597489 0.024 Uiso 1 1 calc R . . . .
H17B H 0.087136 0.753179 0.540753 0.024 Uiso 1 1 calc R . . . .
C13 C 0.25577(14) 0.49687(14) 0.57647(8) 0.0151(3) Uani 1 1 d . . . . .
H13 H 0.219289 0.442544 0.612609 0.018 Uiso 1 1 calc R . . . .
C21 C 0.10569(15) 0.37841(15) 0.49494(8) 0.0180(3) Uani 1 1 d . . . . .
H21 H 0.180013 0.334449 0.473258 0.022 Uiso 1 1 calc R . . . .
C14 C 0.37975(15) 0.43378(15) 0.55218(8) 0.0185(3) Uani 1 1 d . . . . .
H14A H 0.358856 0.351427 0.532025 0.022 Uiso 1 1 calc R . . . .
H14B H 0.420996 0.486424 0.517427 0.022 Uiso 1 1 calc R . . . .
C15 C 0.47273(15) 0.41553(15) 0.61041(8) 0.0174(3) Uani 1 1 d . . . . .
H15A H 0.552407 0.375149 0.593524 0.021 Uiso 1 1 calc R . . . .
H15B H 0.432830 0.357790 0.643225 0.021 Uiso 1 1 calc R . . . .
C24 C -0.03238(15) 0.48642(16) 0.60704(8) 0.0192(3) Uani 1 1 d . . . . .
H24A H 0.030234 0.473130 0.643786 0.023 Uiso 1 1 calc R . . . .
H24B H -0.109492 0.528705 0.625709 0.023 Uiso 1 1 calc R . . . .
C18 C 0.02853(15) 0.56849(15) 0.55245(7) 0.0163(3) Uani 1 1 d . . . . .
C11 C 0.59952(16) 0.61402(16) 0.60115(8) 0.0205(3) Uani 1 1 d . . . . .
H11A H 0.676564 0.564107 0.591066 0.031 Uiso 1 1 calc GR . . . .
H11B H 0.625126 0.691696 0.623755 0.031 Uiso 1 1 calc GR . . . .
H11C H 0.554462 0.634447 0.559439 0.031 Uiso 1 1 calc GR . . . .
C8 C 0.33963(15) 0.54453(15) 0.72930(8) 0.0183(3) Uani 1 1 d . . . . .
H8A H 0.275647 0.595513 0.754088 0.022 Uiso 1 1 calc R . . . .
H8B H 0.300740 0.462264 0.718260 0.022 Uiso 1 1 calc R . . . .
C9 C 0.38483(15) 0.61249(14) 0.66590(8) 0.0160(3) Uani 1 1 d . . . . .
C1 C 0.94903(17) 0.6308(2) 0.77976(9) 0.0288(4) Uani 1 1 d . . . . .
C7 C 0.46351(15) 0.52814(14) 0.76992(8) 0.0173(3) Uani 1 1 d . . . . .
C22 C 0.04817(16) 0.29438(14) 0.54882(8) 0.0203(3) Uani 1 1 d . . . . .
H22A H 0.112024 0.279865 0.584856 0.024 Uiso 1 1 calc R . . . .
H22B H 0.023589 0.212259 0.529521 0.024 Uiso 1 1 calc R . . . .
C26 C -0.20225(17) 0.48536(17) 0.41912(9) 0.0234(3) Uani 1 1 d . . . . .
H26A H -0.281910 0.518579 0.438772 0.035 Uiso 1 1 calc GR . . . .
H26B H -0.220896 0.406244 0.396105 0.035 Uiso 1 1 calc GR . . . .
H26C H -0.167464 0.546058 0.387015 0.035 Uiso 1 1 calc GR . . . .
C19 C 0.15090(14) 0.50767(14) 0.52129(7) 0.0155(3) Uani 1 1 d . . . . .
C2 C 0.85181(18) 0.71932(18) 0.76075(9) 0.0281(4) Uani 1 1 d . . . . .
H2 H 0.871338 0.806344 0.762179 0.034 Uiso 1 1 calc R . . . .
C3 C 0.73289(17) 0.68246(16) 0.74081(9) 0.0222(3) Uani 1 1 d . . . . .
H3A H 0.669544 0.743804 0.730264 0.027 Uiso 1 1 calc R . . . .
C6 C 0.56973(15) 0.50092(14) 0.71628(8) 0.0164(3) Uani 1 1 d . . . . .
H6 H 0.579185 0.407608 0.714992 0.020 Uiso 1 1 calc R . . . .
C23 C -0.07074(16) 0.36079(16) 0.57675(8) 0.0217(3) Uani 1 1 d . . . . .
H23 H -0.112834 0.307137 0.611503 0.026 Uiso 1 1 calc R . . . .
C10 C 0.50981(15) 0.53894(14) 0.64661(7) 0.0156(3) Uani 1 1 d . . . . .
H4 H 0.444(3) 0.741(3) 0.7238(17) 0.061(9) Uiso 1 1 d . . . . .
H3 H 0.483(3) 0.628(3) 0.8507(16) 0.055(8) Uiso 1 1 d . . . . .
H7 H 0.4558(19) 0.4608(18) 0.8074(10) 0.015(5) Uiso 1 1 d . . . . .

loop_
_atom_site_aniso_label
_atom_site_aniso_U_11
_atom_site_aniso_U_22
_atom_site_aniso_U_33
_atom_site_aniso_U_23
_atom_site_aniso_U_13
_atom_site_aniso_U_12
O7 0.0194(5) 0.0178(5) 0.0173(5) -0.0003(4) -0.0038(4) 0.0032(4)
O4 0.0254(6) 0.0133(5) 0.0221(6) -0.0020(4) -0.0051(5) -0.0018(4)
O3 0.0258(6) 0.0199(5) 0.0163(5) -0.0018(4) -0.0021(5) -0.0003(5)
O5 0.0189(5) 0.0251(6) 0.0202(5) 0.0027(5) -0.0047(4) -0.0034(5)
O6 0.0191(5) 0.0214(5) 0.0162(5) -0.0033(4) -0.0039(4) 0.0035(5)
O2 0.0185(5) 0.0405(7) 0.0214(6) -0.0020(5) -0.0034(5) 0.0038(5)
O1 0.0185(6) 0.0658(10) 0.0347(7) -0.0203(7) -0.0027(5) -0.0024(6)
C16 0.0209(8) 0.0161(7) 0.0198(7) -0.0041(6) -0.0040(6) 0.0031(6)
C12 0.0177(7) 0.0128(7) 0.0169(7) -0.0004(5) -0.0017(6) 0.0006(6)
C20 0.0224(7) 0.0222(7) 0.0171(7) 0.0027(6) 0.0000(6) -0.0002(6)
C4 0.0181(7) 0.0209(7) 0.0136(7) -0.0005(6) -0.0006(6) -0.0006(6)
C25 0.0181(7) 0.0196(7) 0.0196(7) -0.0008(6) -0.0019(6) 0.0008(6)
C5 0.0195(7) 0.0294(8) 0.0156(7) 0.0002(6) -0.0002(6) 0.0012(6)
C17 0.0218(8) 0.0155(7) 0.0215(7) -0.0026(6) -0.0042(6) 0.0049(6)
C13 0.0161(7) 0.0138(6) 0.0154(7) -0.0005(5) -0.0003(5) -0.0001(5)
C21 0.0181(7) 0.0179(7) 0.0181(7) -0.0022(6) -0.0049(6) 0.0025(6)
C14 0.0181(7) 0.0188(7) 0.0187(7) -0.0038(6) -0.0009(6) 0.0020(6)
C15 0.0170(7) 0.0154(7) 0.0199(7) -0.0027(6) -0.0018(6) 0.0019(6)
C24 0.0176(7) 0.0237(8) 0.0164(7) -0.0003(6) -0.0010(6) 0.0007(6)
C18 0.0164(7) 0.0172(7) 0.0152(7) 0.0001(6) -0.0025(6) 0.0033(6)
C11 0.0188(7) 0.0234(8) 0.0192(7) 0.0051(6) 0.0001(6) -0.0028(6)
C8 0.0181(7) 0.0205(7) 0.0165(7) -0.0012(6) 0.0004(6) 0.0001(6)
C9 0.0174(7) 0.0135(7) 0.0171(7) -0.0009(5) -0.0017(6) -0.0009(6)
C1 0.0209(8) 0.0457(11) 0.0198(8) -0.0114(7) 0.0019(6) -0.0014(8)
C7 0.0195(7) 0.0164(7) 0.0161(7) -0.0001(6) 0.0005(6) -0.0009(6)
C22 0.0233(8) 0.0142(7) 0.0233(8) 0.0003(6) -0.0085(6) -0.0025(6)
C26 0.0236(8) 0.0262(8) 0.0205(8) -0.0017(6) -0.0063(6) 0.0033(7)
C19 0.0169(6) 0.0151(6) 0.0143(7) 0.0001(5) -0.0015(6) 0.0008(6)
C2 0.0247(8) 0.0318(9) 0.0278(8) -0.0100(7) 0.0008(7) -0.0061(7)
C3 0.0221(8) 0.0230(8) 0.0215(8) -0.0025(6) 0.0003(6) -0.0013(6)
C6 0.0173(7) 0.0161(6) 0.0158(7) 0.0015(5) -0.0003(6) -0.0002(6)
C23 0.0211(8) 0.0235(8) 0.0205(7) 0.0044(6) -0.0046(6) -0.0037(6)
C10 0.0166(7) 0.0153(7) 0.0147(7) 0.0013(5) -0.0015(6) -0.0004(6)

loop_
_atom_type_symbol
_atom_type_description
_atom_type_scat_dispersion_real
_atom_type_scat_dispersion_imag
_atom_type_scat_source
C C 0.0181 0.0091 'International Tables Vol C Tables 4.2.6.8 and 6.1.1.4'
H H 0.0000 0.0000 'International Tables Vol C Tables 4.2.6.8 and 6.1.1.4'
O O 0.0492 0.0322 'International Tables Vol C Tables 4.2.6.8 and 6.1.1.4'

loop_
_geom_angle_atom_site_label_1
_geom_angle_atom_site_label_2
_geom_angle_atom_site_label_3
_geom_angle
_geom_angle_site_symmetry_1
_geom_angle_site_symmetry_3
_geom_angle_publ_flag
C25 O7 C18 112.50(11) . . ?
C9 O4 H4 108(2) . . ?
C7 O3 H3 108.6(19) . . ?
C25 O5 C23 111.07(12) . . ?
C25 O6 C21 111.88(11) . . ?
C5 O2 C1 121.43(14) . . ?
H16A C16 H16B 107.8 . . ?
C12 C16 H16A 108.9 . . ?
C12 C16 H16B 108.9 . . ?
C17 C16 H16A 108.9 . . ?
C17 C16 H16B 108.9 . . ?
C17 C16 C12 113.19(13) . . ?
C16 C12 H12 107.2 . . ?
C16 C12 C13 112.24(12) . . ?
C16 C12 C9 111.11(12) . . ?
C13 C12 H12 107.2 . . ?
C9 C12 H12 107.2 . . ?
C9 C12 C13 111.48(12) . . ?
H20A C20 H20B 109.5 . . ?
H20A C20 H20C 109.5 . . ?
H20B C20 H20C 109.5 . . ?
C19 C20 H20A 109.5 . . ?
C19 C20 H20B 109.5 . . ?
C19 C20 H20C 109.5 . . ?
C5 C4 C3 116.22(15) . . ?
C5 C4 C6 119.09(15) . . ?
C3 C4 C6 124.65(14) . . ?
O7 C25 O6 110.27(12) . . ?
O7 C25 C26 108.11(13) . . ?
O5 C25 O7 111.64(13) . . ?
O5 C25 O6 109.34(13) . . ?
O5 C25 C26 108.77(13) . . ?
O6 C25 C26 108.65(13) . . ?
O2 C5 H5 118.0 . . ?
C4 C5 O2 124.07(16) . . ?
C4 C5 H5 118.0 . . ?
C16 C17 H17A 109.6 . . ?
C16 C17 H17B 109.6 . . ?
H17A C17 H17B 108.1 . . ?
C18 C17 C16 110.28(12) . . ?
C18 C17 H17A 109.6 . . ?
C18 C17 H17B 109.6 . . ?
C12 C13 H13 107.0 . . ?
C12 C13 C19 111.89(12) . . ?
C14 C13 C12 110.40(12) . . ?
C14 C13 H13 107.0 . . ?
C14 C13 C19 113.24(12) . . ?
C19 C13 H13 107.0 . . ?
O6 C21 H21 109.4 . . ?
O6 C21 C22 107.51(13) . . ?
O6 C21 C19 107.38(12) . . ?
C22 C21 H21 109.4 . . ?
C22 C21 C19 113.68(12) . . ?
C19 C21 H21 109.4 . . ?
C13 C14 H14A 109.6 . . ?
C13 C14 H14B 109.6 . . ?
H14A C14 H14B 108.1 . . ?
C15 C14 C13 110.15(12) . . ?
C15 C14 H14A 109.6 . . ?
C15 C14 H14B 109.6 . . ?
C14 C15 H15A 108.8 . . ?
C14 C15 H15B 108.8 . . ?
C14 C15 C10 113.89(13) . . ?
H15A C15 H15B 107.7 . . ?
C10 C15 H15A 108.8 . . ?
C10 C15 H15B 108.8 . . ?
H24A C24 H24B 108.3 . . ?
C18 C24 H24A 109.9 . . ?
C18 C24 H24B 109.9 . . ?
C23 C24 H24A 109.9 . . ?
C23 C24 H24B 109.9 . . ?
C23 C24 C18 109.02(12) . . ?
O7 C18 C17 107.87(12) . . ?
O7 C18 C24 105.75(12) . . ?
O7 C18 C19 108.26(11) . . ?
C17 C18 C24 111.43(13) . . ?
C17 C18 C19 110.77(13) . . ?
C24 C18 C19 112.48(13) . . ?
H11A C11 H11B 109.5 . . ?
H11A C11 H11C 109.5 . . ?
H11B C11 H11C 109.5 . . ?
C10 C11 H11A 109.5 . . ?
C10 C11 H11B 109.5 . . ?
C10 C11 H11C 109.5 . . ?
H8A C8 H8B 109.0 . . ?
C9 C8 H8A 111.0 . . ?
C9 C8 H8B 111.0 . . ?
C7 C8 H8A 111.0 . . ?
C7 C8 H8B 111.0 . . ?
C7 C8 C9 103.71(12) . . ?
O4 C9 C12 105.08(12) . . ?
O4 C9 C8 108.24(12) . . ?
O4 C9 C10 109.41(12) . . ?
C12 C9 C10 114.11(12) . . ?
C8 C9 C12 117.13(13) . . ?
C8 C9 C10 102.70(12) . . ?
O2 C1 C2 115.60(15) . . ?
O1 C1 O2 116.80(19) . . ?
O1 C1 C2 127.6(2) . . ?
O3 C7 C8 109.09(12) . . ?
O3 C7 C6 110.96(12) . . ?
O3 C7 H7 104.3(11) . . ?
C8 C7 C6 104.33(12) . . ?
C8 C7 H7 113.4(11) . . ?
C6 C7 H7 114.8(11) . . ?
C21 C22 H22A 110.2 . . ?
C21 C22 H22B 110.2 . . ?
C21 C22 C23 107.55(13) . . ?
H22A C22 H22B 108.5 . . ?
C23 C22 H22A 110.2 . . ?
C23 C22 H22B 110.2 . . ?
C25 C26 H26A 109.5 . . ?
C25 C26 H26B 109.5 . . ?
C25 C26 H26C 109.5 . . ?
H26A C26 H26B 109.5 . . ?
H26A C26 H26C 109.5 . . ?
H26B C26 H26C 109.5 . . ?
C20 C19 C13 111.16(12) . . ?
C20 C19 C21 107.41(12) . . ?
C20 C19 C18 111.75(13) . . ?
C13 C19 C18 108.47(12) . . ?
C21 C19 C13 112.79(12) . . ?
C21 C19 C18 105.14(12) . . ?
C1 C2 H2 119.1 . . ?
C3 C2 C1 121.80(18) . . ?
C3 C2 H2 119.1 . . ?
C4 C3 H3A 119.6 . . ?
C2 C3 C4 120.78(17) . . ?
C2 C3 H3A 119.6 . . ?
C4 C6 C7 113.23(12) . . ?
C4 C6 H6 105.7 . . ?
C4 C6 C10 119.07(13) . . ?
C7 C6 H6 105.7 . . ?
C7 C6 C10 106.32(12) . . ?
C10 C6 H6 105.7 . . ?
O5 C23 C24 108.16(13) . . ?
O5 C23 C22 108.86(13) . . ?
O5 C23 H23 109.9 . . ?
C24 C23 C22 110.07(13) . . ?
C24 C23 H23 109.9 . . ?
C22 C23 H23 109.9 . . ?
C15 C10 C9 109.65(12) . . ?
C15 C10 C6 106.95(12) . . ?
C11 C10 C15 108.54(13) . . ?
C11 C10 C9 112.84(13) . . ?
C11 C10 C6 114.89(13) . . ?
C9 C10 C6 103.71(12) . . ?

loop_
_geom_bond_atom_site_label_1
_geom_bond_atom_site_label_2
_geom_bond_distance
_geom_bond_site_symmetry_2
_geom_bond_publ_flag
O7 C25 1.4101(19) . ?
O7 C18 1.4539(18) . ?
O4 C9 1.4542(18) . ?
O4 H4 0.84(3) . ?
O3 C7 1.4406(18) . ?
O3 H3 0.93(3) . ?
O5 C25 1.407(2) . ?
O5 C23 1.4539(18) . ?
O6 C25 1.4285(19) . ?
O6 C21 1.4645(18) . ?
O2 C5 1.366(2) . ?
O2 C1 1.392(3) . ?
O1 C1 1.212(2) . ?
C16 H16A 0.9900 . ?
C16 H16B 0.9900 . ?
C16 C12 1.538(2) . ?
C16 C17 1.535(2) . ?
C12 H12 1.0000 . ?
C12 C13 1.545(2) . ?
C12 C9 1.541(2) . ?
C20 H20A 0.9800 . ?
C20 H20B 0.9800 . ?
C20 H20C 0.9800 . ?
C20 C19 1.540(2) . ?
C4 C5 1.342(2) . ?
C4 C3 1.441(2) . ?
C4 C6 1.512(2) . ?
C25 C26 1.503(2) . ?
C5 H5 0.9500 . ?
C17 H17A 0.9900 . ?
C17 H17B 0.9900 . ?
C17 C18 1.520(2) . ?
C13 H13 1.0000 . ?
C13 C14 1.529(2) . ?
C13 C19 1.552(2) . ?
C21 H21 1.0000 . ?
C21 C22 1.522(2) . ?
C21 C19 1.548(2) . ?
C14 H14A 0.9900 . ?
C14 H14B 0.9900 . ?
C14 C15 1.523(2) . ?
C15 H15A 0.9900 . ?
C15 H15B 0.9900 . ?
C15 C10 1.550(2) . ?
C24 H24A 0.9900 . ?
C24 H24B 0.9900 . ?
C24 C18 1.535(2) . ?
C24 C23 1.523(2) . ?
C18 C19 1.554(2) . ?
C11 H11A 0.9800 . ?
C11 H11B 0.9800 . ?
C11 H11C 0.9800 . ?
C11 C10 1.526(2) . ?
C8 H8A 0.9900 . ?
C8 H8B 0.9900 . ?
C8 C9 1.533(2) . ?
C8 C7 1.528(2) . ?
C9 C10 1.562(2) . ?
C1 C2 1.431(3) . ?
C7 C6 1.563(2) . ?
C7 H7 1.04(2) . ?
C22 H22A 0.9900 . ?
C22 H22B 0.9900 . ?
C22 C23 1.526(2) . ?
C26 H26A 0.9800 . ?
C26 H26B 0.9800 . ?
C26 H26C 0.9800 . ?
C2 H2 0.9500 . ?
C2 C3 1.353(3) . ?
C3 H3A 0.9500 . ?
C6 H6 1.0000 . ?
C6 C10 1.578(2) . ?
C23 H23 1.0000 . ?
